data_7706068
loop_
_publ_author_name
'Yin, Kuan'
'Hua, Linyan'
'Qu, Liye'
'Yao, Quanyou'
'Wang, Yaorong'
'Yuan, Dan'
'You, Hongpeng'
'Yao, Yingming'

_publ_section_title
;
 Heterobimetallic rare earth metal-zinc catalysts for reactions of
 epoxides and CO<sub>2</sub> under ambient conditions.
;
_journal_issue 4
_journal_name_full 'Dalton transactions (Cambridge, England : 2003)'
_journal_page_first 1453
_journal_page_last 1464
_journal_paper_doi 10.1039/d0dt03772a
_journal_volume 50
_journal_year 2021
_chemical_formula_moiety 'C90 H134 N2 O12 Sm2 Zn, 4[C4H8O]'
_chemical_formula_sum 'C154 H262 N2 O28 Sm2 Zn'
_chemical_formula_weight 2955.71
_space_group_crystal_system triclinic
_space_group_IT_number 2
_space_group_name_Hall '-P 1'
_space_group_name_H-M_alt 'P -1'
_atom_sites_solution_hydrogens geom
_atom_sites_solution_primary dual
_audit_creation_date 2020-12-09
_audit_creation_method
;
Olex2 1.2
(compiled 2018.05.29 svn.r3508 for OlexSys, GUI svn.r5506)
;
_audit_update_record
;
2020-12-09 deposited with the CCDC.	2020-12-15 downloaded from the CCDC.
;
_cell_angle_alpha 96.9020(10)
_cell_angle_beta 97.1110(10)
_cell_angle_gamma 111.8820(10)
_cell_formula_units_Z 2
_cell_length_a 15.4179(6)
_cell_length_b 19.0726(8)
_cell_length_c 19.8412(8)
_cell_measurement_reflns_used 9856
_cell_measurement_temperature 120(2)
_cell_measurement_theta_max 27.50
_cell_measurement_theta_min 2.19
_cell_volume 5284.1(4)
_computing_cell_refinement 'SAINT v8.37A (Bruker, 2015)'
_computing_data_reduction 'SAINT v8.37A (Bruker, 2015)'
_computing_molecular_graphics 'Olex2 (Dolomanov et al., 2009)'
_computing_publication_material 'Olex2 (Dolomanov et al., 2009)'
_computing_structure_refinement 'ShelXL (Sheldrick, 2015)'
_computing_structure_solution 'ShelXT (Sheldrick, 2015)'
_diffrn_ambient_temperature 120.06
_diffrn_measured_fraction_theta_full 0.997
_diffrn_measured_fraction_theta_max 0.997
_diffrn_measurement_device_type 'Bruker APEX-II CCD'
_diffrn_measurement_method '\f and \w scans'
_diffrn_radiation_type MoK\a
_diffrn_radiation_wavelength 0.71073
_diffrn_reflns_av_R_equivalents 0.0707
_diffrn_reflns_av_unetI/netI 0.0576
_diffrn_reflns_Laue_measured_fraction_full 0.997
_diffrn_reflns_Laue_measured_fraction_max 0.997
_diffrn_reflns_limit_h_max 20
_diffrn_reflns_limit_h_min -20
_diffrn_reflns_limit_k_max 24
_diffrn_reflns_limit_k_min -24
_diffrn_reflns_limit_l_max 25
_diffrn_reflns_limit_l_min -25
_diffrn_reflns_number 109255
_diffrn_reflns_point_group_measured_fraction_full 0.997
_diffrn_reflns_point_group_measured_fraction_max 0.997
_diffrn_reflns_theta_full 25.242
_diffrn_reflns_theta_max 27.519
_diffrn_reflns_theta_min 2.103
_diffrn_standards_number 0
_exptl_absorpt_coefficient_mu 1.421
_exptl_absorpt_correction_T_max 0.7456
_exptl_absorpt_correction_T_min 0.6091
_exptl_absorpt_correction_type multi-scan
_exptl_absorpt_process_details
;
SADABS-2016/2 (Bruker,2016/2) was used for absorption correction.
wR2(int) was 0.1098 before and 0.0748 after correction.
The Ratio of minimum to maximum transmission is 0.8169.
The \l/2 correction factor is Not present.
;
_exptl_crystal_colour 'clear light colourless'
_exptl_crystal_colour_lustre clear
_exptl_crystal_colour_modifier light
_exptl_crystal_colour_primary colourless
_exptl_crystal_density_diffrn 1.858
_exptl_crystal_description block
_exptl_crystal_F_000 3156
_exptl_crystal_size_max 0.3
_exptl_crystal_size_mid 0.2
_exptl_crystal_size_min 0.1
_refine_diff_density_max 1.967
_refine_diff_density_min -0.848
_refine_diff_density_rms 0.107
_refine_ls_extinction_method none
_refine_ls_goodness_of_fit_ref 1.017
_refine_ls_hydrogen_treatment constr
_refine_ls_matrix_type full
_refine_ls_number_parameters 998
_refine_ls_number_reflns 24239
_refine_ls_number_restraints 26
_refine_ls_restrained_S_all 1.024
_refine_ls_R_factor_all 0.0574
_refine_ls_R_factor_gt 0.0391
_refine_ls_shift/su_max 0.002
_refine_ls_shift/su_mean 0.000
_refine_ls_structure_factor_coef Fsqd
_refine_ls_weighting_details 'w=1/[\s^2^(Fo^2^)+(0.0487P)^2^+7.9486P] where P=(Fo^2^+2Fc^2^)/3'
_refine_ls_weighting_scheme calc
_refine_ls_wR_factor_gt 0.0999
_refine_ls_wR_factor_ref 0.1136
_reflns_Friedel_coverage 0.000
_reflns_number_gt 18470
_reflns_number_total 24239
_reflns_threshold_expression 'I > 2\s(I)'
_cod_data_source_file d0dt03772a2.cif
_cod_data_source_block mo_b191117b_0m_a
_cod_depositor_comments 'Adding full bibliography for 7706065--7706075.cif.'
_cod_database_code 7706068
_shelx_shelxl_version_number 2016/4
_shelx_space_group_comment
;
The symmetry employed for this shelxl refinement is uniquely defined
by the following loop, which should always be used as a source of
symmetry information in preference to the above space-group names.
They are only intended as comments.
;
_shelx_estimated_absorpt_t_max 0.871
_shelx_estimated_absorpt_t_min 0.675
_olex2_refinement_description
;
1. Fixed Uiso
 At 1.2 times of:
  All C(H) groups, All C(H,H) groups, All C(H,H,H,H) groups
 At 1.5 times of:
  All C(H,H,H) groups
2. Restrained distances
 C2-C4
 1.6 with sigma of 0.02
 C4-C3
 1.35 with sigma of 0.02
3. Uiso/Uaniso restraints and constraints
C1 \\sim C2 \\sim C3: within 3.85A with sigma of 0.01 and sigma for terminal
atoms of 0.02
Uanis(C2) \\sim Ueq: with sigma of 0.05 and sigma for terminal atoms of 0.01
4. Others
 Sof(H88C)=Sof(H88D)=Sof(H89C)=Sof(H89D)=Sof(C1A)=Sof(H90C)=Sof(H90D)=1-FVAR(1)
 Sof(H88A)=Sof(H88B)=Sof(H89A)=Sof(H89B)=Sof(C90)=Sof(H90A)=Sof(H90B)=FVAR(1)
5.a Secondary CH2 refined with riding coordinates:
 C69(H69A,H69B), C70(H70A,H70B), C71(H71A,H71B), C72(H72A,H72B), C73(H73A,
 H73B), C74(H74A,H74B), C75(H75A,H75B), C76(H76A,H76B), C77(H77A,H77B),
 C78(H78A,H78B), C79(H79A,H79B), C80(H80A,H80B), C81(H81A,H81B), C82(H82A,H82B),
  C83(H83A,H83B), C84(H84A,H84B), C85(H85A,H85B), C86(H86A,H86B), C87(H87A,
 H87B), C88(H88A,H88B), C88(H88C,H88D), C89(H89A,H89B), C89(H89C,H89D),
 C90(H90A,H90B), C1A(H90C,H90D)
5.b Aromatic/amide H refined with riding coordinates:
 C36(H36), C38(H38), C41(H41), C43(H43), C46(H46), C47(H47), C48(H48),
 C49(H49), C50(H50), C51(H51), C52(H52), C53(H53), C54(H54), C55(H55), C59(H59),
  C61(H61), C63(H63), C65(H65)
5.c Idealised Me refined as rotating group:
 C1(H1A,H1B,H1C), C2(H2A,H2B,H2C), C3(H3A,H3B,H3C), C5(H5A,H5B,H5C), C6(H6A,
 H6B,H6C), C7(H7A,H7B,H7C), C9(H9A,H9B,H9C), C10(H10A,H10B,H10C), C12(H12A,H12B,
 H12C), C13(H13A,H13B,H13C), C14(H14A,H14B,H14C), C15(H15A,H15B,H15C), C17(H17A,
 H17B,H17C), C18(H18A,H18B,H18C), C19(H19A,H19B,H19C), C21(H21A,H21B,H21C),
 C22(H22A,H22B,H22C), C23(H23A,H23B,H23C), C25(H25A,H25B,H25C), C26(H26A,H26B,
 H26C), C28(H28A,H28B,H28C), C29(H29A,H29B,H29C), C30(H30A,H30B,H30C), C31(H31A,
 H31B,H31C)
;
_olex2_submission_special_instructions 'No special instructions were received'

loop_
_space_group_symop_operation_xyz
'x, y, z'
'-x, -y, -z'

loop_
_atom_site_label
_atom_site_type_symbol
_atom_site_fract_x
_atom_site_fract_y
_atom_site_fract_z
_atom_site_U_iso_or_equiv
_atom_site_adp_type
_atom_site_occupancy
_atom_site_site_symmetry_order
_atom_site_calc_flag
_atom_site_refinement_flags_posn
_atom_site_refinement_flags_adp
_atom_site_refinement_flags_occupancy
_atom_site_disorder_assembly
_atom_site_disorder_group
C1 C 0.6650(5) 0.8990(3) 0.6378(3) 0.0723(17) Uani 1 1 d . U . . .
H1A H 0.666652 0.871150 0.593509 0.109 Uiso 1 1 calc GR . . . .
H1B H 0.658275 0.946900 0.630964 0.109 Uiso 1 1 calc GR . . . .
H1C H 0.610920 0.867147 0.656775 0.109 Uiso 1 1 calc GR . . . .
C2 C 0.7665(6) 0.9636(4) 0.7534(3) 0.096(2) Uani 1 1 d D U . . .
H2A H 0.718577 0.934988 0.779004 0.145 Uiso 1 1 calc GR . . . .
H2B H 0.758734 1.011136 0.746534 0.145 Uiso 1 1 calc GR . . . .
H2C H 0.830141 0.976188 0.779641 0.145 Uiso 1 1 calc GR . . . .
C3 C 0.8314(5) 0.9717(4) 0.6487(4) 0.091(2) Uani 1 1 d D U . . .
H3A H 0.894568 0.990417 0.677738 0.137 Uiso 1 1 calc GR . . . .
H3B H 0.815293 1.015380 0.640506 0.137 Uiso 1 1 calc GR . . . .
H3C H 0.831557 0.942720 0.604416 0.137 Uiso 1 1 calc GR . . . .
C4 C 0.7545(4) 0.9170(3) 0.6867(3) 0.0543(14) Uani 1 1 d D . . . .
C5 C 0.7892(4) 0.7728(3) 0.8880(2) 0.0507(13) Uani 1 1 d . . . . .
H5A H 0.839667 0.823864 0.892216 0.076 Uiso 1 1 calc GR . . . .
H5B H 0.795632 0.753313 0.931002 0.076 Uiso 1 1 calc GR . . . .
H5C H 0.727080 0.776299 0.878918 0.076 Uiso 1 1 calc GR . . . .
C6 C 0.7180(3) 0.6397(3) 0.8251(2) 0.0457(11) Uani 1 1 d . . . . .
H6A H 0.656085 0.643091 0.814163 0.069 Uiso 1 1 calc GR . . . .
H6B H 0.723912 0.623352 0.869790 0.069 Uiso 1 1 calc GR . . . .
H6C H 0.723108 0.602114 0.789130 0.069 Uiso 1 1 calc GR . . . .
C7 C 0.8951(3) 0.7134(2) 0.8445(2) 0.0371(10) Uani 1 1 d . . . . .
H7A H 0.899900 0.675722 0.808563 0.056 Uiso 1 1 calc GR . . . .
H7B H 0.902264 0.697621 0.889394 0.056 Uiso 1 1 calc GR . . . .
H7C H 0.945392 0.763880 0.845915 0.056 Uiso 1 1 calc GR . . . .
C8 C 0.7971(3) 0.7181(2) 0.8283(2) 0.0312(8) Uani 1 1 d . . . . .
C9 C 0.7006(3) 0.5439(3) 0.2176(2) 0.0397(10) Uani 1 1 d . . . . .
H9A H 0.669020 0.574627 0.238692 0.059 Uiso 1 1 calc GR . . . .
H9B H 0.689320 0.540669 0.167359 0.059 Uiso 1 1 calc GR . . . .
H9C H 0.769136 0.568291 0.235669 0.059 Uiso 1 1 calc GR . . . .
C10 C 0.7058(3) 0.4147(3) 0.1966(2) 0.0370(10) Uani 1 1 d . . . . .
H10A H 0.774114 0.434710 0.215046 0.055 Uiso 1 1 calc GR . . . .
H10B H 0.695955 0.416359 0.147122 0.055 Uiso 1 1 calc GR . . . .
H10C H 0.675750 0.361465 0.203341 0.055 Uiso 1 1 calc GR . . . .
C11 C 0.6612(3) 0.4641(2) 0.23447(19) 0.0301(8) Uani 1 1 d . . . . .
C12 C 0.5529(3) 0.4284(3) 0.2078(2) 0.0395(10) Uani 1 1 d . . . . .
H12A H 0.525923 0.376739 0.218859 0.059 Uiso 1 1 calc GR . . . .
H12B H 0.540203 0.425135 0.157621 0.059 Uiso 1 1 calc GR . . . .
H12C H 0.523767 0.460543 0.229889 0.059 Uiso 1 1 calc GR . . . .
C13 C 0.7401(3) 0.3076(3) 0.4672(2) 0.0424(11) Uani 1 1 d . . . . .
H13A H 0.786770 0.315504 0.436544 0.064 Uiso 1 1 calc GR . . . .
H13B H 0.724903 0.257098 0.480550 0.064 Uiso 1 1 calc GR . . . .
H13C H 0.766594 0.347688 0.508637 0.064 Uiso 1 1 calc GR . . . .
C14 C 0.6062(4) 0.2440(3) 0.3681(2) 0.0504(12) Uani 1 1 d . . . . .
H14A H 0.545592 0.242830 0.344902 0.076 Uiso 1 1 calc GR . . . .
H14B H 0.595490 0.195705 0.384771 0.076 Uiso 1 1 calc GR . . . .
H14C H 0.650167 0.250616 0.335377 0.076 Uiso 1 1 calc GR . . . .
C15 C 0.5761(3) 0.2997(2) 0.4776(2) 0.0340(9) Uani 1 1 d . . . . .
H15A H 0.600461 0.342608 0.516782 0.051 Uiso 1 1 calc GR . . . .
H15B H 0.565140 0.251492 0.494697 0.051 Uiso 1 1 calc GR . . . .
H15C H 0.516200 0.297422 0.452181 0.051 Uiso 1 1 calc GR . . . .
C16 C 0.6492(3) 0.3114(2) 0.42944(19) 0.0298(8) Uani 1 1 d . . . . .
C17 C 0.2907(3) 0.2599(2) 0.6799(3) 0.0427(11) Uani 1 1 d . . . . .
H17A H 0.230652 0.247507 0.696830 0.064 Uiso 1 1 calc GR . . . .
H17B H 0.299441 0.301076 0.652957 0.064 Uiso 1 1 calc GR . . . .
H17C H 0.343509 0.276829 0.719178 0.064 Uiso 1 1 calc GR . . . .
C18 C 0.3826(3) 0.2091(3) 0.6069(2) 0.0401(10) Uani 1 1 d . . . . .
H18A H 0.435751 0.225264 0.645827 0.060 Uiso 1 1 calc GR . . . .
H18B H 0.390949 0.251089 0.580981 0.060 Uiso 1 1 calc GR . . . .
H18C H 0.380940 0.163995 0.576510 0.060 Uiso 1 1 calc GR . . . .
C19 C 0.2074(3) 0.1664(3) 0.5716(3) 0.0490(12) Uani 1 1 d . . . . .
H19A H 0.207355 0.123148 0.539452 0.073 Uiso 1 1 calc GR . . . .
H19B H 0.216994 0.210391 0.548061 0.073 Uiso 1 1 calc GR . . . .
H19C H 0.146353 0.151620 0.587362 0.073 Uiso 1 1 calc GR . . . .
C20 C 0.2886(3) 0.1888(2) 0.6343(2) 0.0320(9) Uani 1 1 d . . . . .
C21 C 0.0338(4) -0.0891(3) 0.5948(3) 0.0646(17) Uani 1 1 d . . . . .
H21A H 0.002842 -0.054069 0.606820 0.097 Uiso 1 1 calc GR . . . .
H21B H -0.014603 -0.141048 0.577387 0.097 Uiso 1 1 calc GR . . . .
H21C H 0.071261 -0.071782 0.559059 0.097 Uiso 1 1 calc GR . . . .
C22 C 0.1389(4) -0.1507(3) 0.6402(3) 0.0713(18) Uani 1 1 d . . . . .
H22A H 0.177241 -0.136420 0.604343 0.107 Uiso 1 1 calc GR . . . .
H22B H 0.086043 -0.200528 0.622846 0.107 Uiso 1 1 calc GR . . . .
H22C H 0.178626 -0.154289 0.681147 0.107 Uiso 1 1 calc GR . . . .
C23 C 0.0425(3) -0.1114(3) 0.7173(3) 0.0619(16) Uani 1 1 d . . . . .
H23A H 0.083599 -0.115116 0.757343 0.093 Uiso 1 1 calc GR . . . .
H23B H -0.011135 -0.160960 0.700860 0.093 Uiso 1 1 calc GR . . . .
H23C H 0.018540 -0.071807 0.730607 0.093 Uiso 1 1 calc GR . . . .
C24 C 0.0998(3) -0.0899(3) 0.6593(3) 0.0493(12) Uani 1 1 d . . . . .
C25 C 0.8742(3) 0.3343(2) 0.9407(3) 0.0426(11) Uani 1 1 d . . . . .
H25A H 0.810369 0.331931 0.924461 0.064 Uiso 1 1 calc GR . . . .
H25B H 0.921698 0.380153 0.929469 0.064 Uiso 1 1 calc GR . . . .
H25C H 0.884227 0.336806 0.990858 0.064 Uiso 1 1 calc GR . . . .
C26 C 0.8752(3) 0.2591(3) 0.8267(2) 0.0422(11) Uani 1 1 d . . . . .
H26A H 0.881046 0.212473 0.805130 0.063 Uiso 1 1 calc GR . . . .
H26B H 0.925640 0.304350 0.817182 0.063 Uiso 1 1 calc GR . . . .
H26C H 0.813064 0.258517 0.807753 0.063 Uiso 1 1 calc GR . . . .
C27 C 0.8843(3) 0.2622(2) 0.9053(2) 0.0318(9) Uani 1 1 d . . . . .
C28 C 0.9847(3) 0.2693(3) 0.9341(3) 0.0471(12) Uani 1 1 d . . . . .
H28A H 0.991446 0.269916 0.983942 0.071 Uiso 1 1 calc GR . . . .
H28B H 1.031535 0.317053 0.925267 0.071 Uiso 1 1 calc GR . . . .
H28C H 0.995477 0.225427 0.911444 0.071 Uiso 1 1 calc GR . . . .
C29 C 0.8380(4) 0.0446(3) 1.0704(2) 0.0568(14) Uani 1 1 d . . . . .
H29A H 0.890826 0.094294 1.074026 0.085 Uiso 1 1 calc GR . . . .
H29B H 0.861294 0.009889 1.092133 0.085 Uiso 1 1 calc GR . . . .
H29C H 0.788816 0.051883 1.093743 0.085 Uiso 1 1 calc GR . . . .
C30 C 0.8710(3) -0.0053(3) 0.9587(2) 0.0459(11) Uani 1 1 d . . . . .
H30A H 0.844905 -0.026358 0.909620 0.069 Uiso 1 1 calc GR . . . .
H30B H 0.890098 -0.042227 0.980301 0.069 Uiso 1 1 calc GR . . . .
H30C H 0.926540 0.042932 0.963503 0.069 Uiso 1 1 calc GR . . . .
C31 C 0.7141(4) -0.0672(3) 0.9890(3) 0.0506(12) Uani 1 1 d . . . . .
H31A H 0.667078 -0.059936 1.015041 0.076 Uiso 1 1 calc GR . . . .
H31B H 0.738117 -0.102761 1.008357 0.076 Uiso 1 1 calc GR . . . .
H31C H 0.684165 -0.088384 0.940504 0.076 Uiso 1 1 calc GR . . . .
C32 C 0.7959(3) 0.0096(2) 0.9939(2) 0.0346(9) Uani 1 1 d . . . . .
C33 C 0.7476(2) 0.5292(2) 0.43101(18) 0.0236(7) Uani 1 1 d . . . . .
C34 C 0.7201(2) 0.4591(2) 0.45491(17) 0.0219(7) Uani 1 1 d . . . . .
C35 C 0.6736(3) 0.3894(2) 0.40617(19) 0.0253(8) Uani 1 1 d . . . . .
C36 C 0.6558(3) 0.3947(2) 0.33680(18) 0.0270(8) Uani 1 1 d . . . . .
H36 H 0.623978 0.348359 0.304110 0.032 Uiso 1 1 calc R . . . .
C37 C 0.6821(3) 0.4643(2) 0.31234(18) 0.0255(8) Uani 1 1 d . . . . .
C38 C 0.7283(2) 0.5310(2) 0.36091(18) 0.0243(7) Uani 1 1 d . . . . .
H38 H 0.747401 0.579190 0.346087 0.029 Uiso 1 1 calc R . . . .
C39 C 0.7969(2) 0.70360(19) 0.69812(18) 0.0222(7) Uani 1 1 d . . . . .
C40 C 0.8007(3) 0.7354(2) 0.63725(19) 0.0257(8) Uani 1 1 d . . . . .
C41 C 0.7863(3) 0.8032(2) 0.6347(2) 0.0356(10) Uani 1 1 d . . . . .
H41 H 0.786644 0.822522 0.592778 0.043 Uiso 1 1 calc R . . . .
C42 C 0.7714(3) 0.8429(2) 0.6930(2) 0.0389(10) Uani 1 1 d . . . . .
C43 C 0.7749(3) 0.8133(2) 0.7531(2) 0.0341(9) Uani 1 1 d . . . . .
H43 H 0.767698 0.841013 0.793685 0.041 Uiso 1 1 calc R . . . .
C44 C 0.7883(3) 0.7451(2) 0.75844(19) 0.0246(7) Uani 1 1 d . . . . .
C45 C 0.9324(2) 0.4592(2) 0.77001(19) 0.0267(8) Uani 1 1 d . . . . .
C46 C 0.9201(3) 0.5141(2) 0.8156(2) 0.0330(9) Uani 1 1 d . . . . .
H46 H 0.865772 0.526035 0.805605 0.040 Uiso 1 1 calc R . . . .
C47 C 0.9858(3) 0.5520(3) 0.8757(2) 0.0412(10) Uani 1 1 d . . . . .
H47 H 0.977099 0.590147 0.906214 0.049 Uiso 1 1 calc R . . . .
C48 C 1.0640(3) 0.5341(3) 0.8910(2) 0.0396(10) Uani 1 1 d . . . . .
H48 H 1.109071 0.559853 0.932288 0.048 Uiso 1 1 calc R . . . .
C49 C 1.0769(3) 0.4791(2) 0.8466(2) 0.0356(9) Uani 1 1 d . . . . .
H49 H 1.130004 0.466089 0.857815 0.043 Uiso 1 1 calc R . . . .
C50 C 1.0126(3) 0.4428(2) 0.7859(2) 0.0304(8) Uani 1 1 d . . . . .
H50 H 1.023232 0.406360 0.754573 0.037 Uiso 1 1 calc R . . . .
C51 C 0.6017(3) 0.5061(2) 0.94409(19) 0.0290(8) Uani 1 1 d . . . . .
H51 H 0.537612 0.500566 0.931773 0.035 Uiso 1 1 calc R . . . .
C52 C 0.6555(3) 0.5516(2) 1.0055(2) 0.0385(10) Uani 1 1 d . . . . .
H52 H 0.628409 0.576682 1.035594 0.046 Uiso 1 1 calc R . . . .
C53 C 0.7495(3) 0.5609(2) 1.0237(2) 0.0392(10) Uani 1 1 d . . . . .
H53 H 0.787285 0.593144 1.065686 0.047 Uiso 1 1 calc R . . . .
C54 C 0.7874(3) 0.5232(3) 0.9806(2) 0.0391(10) Uani 1 1 d . . . . .
H54 H 0.851695 0.529219 0.992926 0.047 Uiso 1 1 calc R . . . .
C55 C 0.7329(3) 0.4764(2) 0.91935(19) 0.0292(8) Uani 1 1 d . . . . .
H55 H 0.759433 0.449688 0.890365 0.035 Uiso 1 1 calc R . . . .
C56 C 0.6395(2) 0.46824(19) 0.89978(18) 0.0222(7) Uani 1 1 d . . . . .
C57 C 0.7098(3) 0.1760(2) 0.90167(17) 0.0237(7) Uani 1 1 d . . . . .
C58 C 0.8071(3) 0.1896(2) 0.91917(18) 0.0263(8) Uani 1 1 d . . . . .
C59 C 0.8302(3) 0.1344(2) 0.94811(19) 0.0273(8) Uani 1 1 d . . . . .
H59 H 0.895632 0.143747 0.960378 0.033 Uiso 1 1 calc R . . . .
C60 C 0.7636(3) 0.0663(2) 0.96022(19) 0.0292(8) Uani 1 1 d . . . . .
C61 C 0.6691(3) 0.0550(2) 0.94337(18) 0.0284(8) Uani 1 1 d . . . . .
H61 H 0.621767 0.009383 0.951293 0.034 Uiso 1 1 calc R . . . .
C62 C 0.6409(3) 0.1087(2) 0.91492(18) 0.0261(8) Uani 1 1 d . . . . .
C63 C 0.2478(3) -0.0012(2) 0.7445(2) 0.0321(9) Uani 1 1 d . . . . .
H63 H 0.239741 -0.042873 0.768368 0.039 Uiso 1 1 calc R . . . .
C64 C 0.1829(3) -0.0114(2) 0.6855(2) 0.0348(9) Uani 1 1 d . . . . .
C65 C 0.1983(3) 0.0515(2) 0.6521(2) 0.0313(8) Uani 1 1 d . . . . .
H65 H 0.154339 0.045684 0.611639 0.038 Uiso 1 1 calc R . . . .
C66 C 0.2743(3) 0.1221(2) 0.67463(19) 0.0274(8) Uani 1 1 d . . . . .
C67 C 0.3391(3) 0.1310(2) 0.73493(19) 0.0253(8) Uani 1 1 d . . . . .
C68 C 0.3244(3) 0.0684(2) 0.76966(19) 0.0264(8) Uani 1 1 d . . . . .
C69 C 0.5382(3) 0.0968(2) 0.90385(19) 0.0281(8) Uani 1 1 d . . . . .
H69A H 0.531901 0.138256 0.935384 0.034 Uiso 1 1 calc R . . . .
H69B H 0.502223 0.047725 0.918171 0.034 Uiso 1 1 calc R . . . .
C70 C 0.3891(3) 0.0775(2) 0.83622(19) 0.0277(8) Uani 1 1 d . . . . .
H70A H 0.386434 0.119173 0.869692 0.033 Uiso 1 1 calc R . . . .
H70B H 0.363735 0.029458 0.854945 0.033 Uiso 1 1 calc R . . . .
C71 C 0.8054(2) 0.6033(2) 0.48053(18) 0.0252(8) Uani 1 1 d . . . . .
H71A H 0.866417 0.601184 0.500177 0.030 Uiso 1 1 calc R . . . .
H71B H 0.820261 0.645692 0.453955 0.030 Uiso 1 1 calc R . . . .
C72 C 0.8282(3) 0.7005(2) 0.57685(19) 0.0271(8) Uani 1 1 d . . . . .
H72A H 0.889870 0.697361 0.592789 0.032 Uiso 1 1 calc R . . . .
H72B H 0.838854 0.736042 0.543406 0.032 Uiso 1 1 calc R . . . .
C73 C 0.8619(3) 0.4167(2) 0.7041(2) 0.0286(8) Uani 1 1 d . . . . .
H73A H 0.895916 0.423990 0.664646 0.034 Uiso 1 1 calc R . . . .
H73B H 0.835760 0.361100 0.705673 0.034 Uiso 1 1 calc R . . . .
C74 C 0.5817(3) 0.4233(2) 0.83001(19) 0.0251(8) Uani 1 1 d . . . . .
H74A H 0.514587 0.396876 0.834854 0.030 Uiso 1 1 calc R . . . .
H74B H 0.583675 0.459639 0.797992 0.030 Uiso 1 1 calc R . . . .
C75 C 0.6675(2) 0.6231(2) 0.51166(18) 0.0242(7) Uani 1 1 d . . . . .
H75A H 0.637551 0.583134 0.469610 0.029 Uiso 1 1 calc R . . . .
H75B H 0.677314 0.673474 0.498170 0.029 Uiso 1 1 calc R . . . .
C76 C 0.6009(3) 0.6088(2) 0.56261(18) 0.0236(7) Uani 1 1 d . . . . .
H76A H 0.624695 0.652426 0.601921 0.028 Uiso 1 1 calc R . . . .
H76B H 0.536841 0.602801 0.540213 0.028 Uiso 1 1 calc R . . . .
C77 C 0.5331(2) 0.5193(2) 0.63439(19) 0.0241(7) Uani 1 1 d . . . . .
H77A H 0.469902 0.517649 0.614878 0.029 Uiso 1 1 calc R . . . .
H77B H 0.558535 0.557041 0.678113 0.029 Uiso 1 1 calc R . . . .
C78 C 0.5256(2) 0.4411(2) 0.64667(19) 0.0255(8) Uani 1 1 d . . . . .
H78A H 0.490323 0.426610 0.684654 0.031 Uiso 1 1 calc R . . . .
H78B H 0.491302 0.402170 0.604477 0.031 Uiso 1 1 calc R . . . .
C79 C 0.6414(3) 0.2207(2) 0.65046(19) 0.0299(8) Uani 1 1 d . . . . .
H79A H 0.696137 0.247111 0.628606 0.036 Uiso 1 1 calc R . . . .
H79B H 0.582699 0.202511 0.615184 0.036 Uiso 1 1 calc R . . . .
C80 C 0.6525(3) 0.1540(2) 0.6771(2) 0.0298(8) Uani 1 1 d . . . . .
H80A H 0.644089 0.112768 0.638338 0.036 Uiso 1 1 calc R . . . .
H80B H 0.716566 0.169996 0.705445 0.036 Uiso 1 1 calc R . . . .
C81 C 0.5843(3) 0.0636(2) 0.7489(2) 0.0323(9) Uani 1 1 d . . . . .
H81A H 0.643173 0.080433 0.783746 0.039 Uiso 1 1 calc R . . . .
H81B H 0.583830 0.022590 0.713007 0.039 Uiso 1 1 calc R . . . .
C82 C 0.4986(3) 0.0342(2) 0.7824(2) 0.0294(8) Uani 1 1 d . . . . .
H82A H 0.440667 0.012118 0.746137 0.035 Uiso 1 1 calc R . . . .
H82B H 0.501969 -0.007527 0.806501 0.035 Uiso 1 1 calc R . . . .
C83 C 1.0028(3) 0.6257(2) 0.6768(2) 0.0360(9) Uani 1 1 d . . . . .
H83A H 0.983016 0.624367 0.722384 0.043 Uiso 1 1 calc R . . . .
H83B H 1.015043 0.677286 0.665414 0.043 Uiso 1 1 calc R . . . .
C84 C 1.0898(3) 0.6095(4) 0.6786(3) 0.0701(18) Uani 1 1 d . . . . .
H84A H 1.109018 0.598796 0.724479 0.084 Uiso 1 1 calc R . . . .
H84B H 1.142733 0.653944 0.669268 0.084 Uiso 1 1 calc R . . . .
C85 C 1.0651(3) 0.5397(3) 0.6231(2) 0.0431(11) Uani 1 1 d . . . . .
H85A H 1.116153 0.547175 0.595555 0.052 Uiso 1 1 calc R . . . .
H85B H 1.054851 0.493043 0.643565 0.052 Uiso 1 1 calc R . . . .
C86 C 0.9751(3) 0.5339(3) 0.5797(2) 0.0358(9) Uani 1 1 d . . . . .
H86A H 0.989519 0.562141 0.540986 0.043 Uiso 1 1 calc R . . . .
H86B H 0.933845 0.479515 0.560369 0.043 Uiso 1 1 calc R . . . .
C87 C 0.4361(3) 0.2841(3) 0.9230(2) 0.0396(10) Uani 1 1 d . . . . .
H87A H 0.381069 0.241311 0.893161 0.047 Uiso 1 1 calc R . . . .
H87B H 0.436276 0.333258 0.911449 0.047 Uiso 1 1 calc R . . . .
C88 C 0.5862(3) 0.3004(3) 0.9799(2) 0.0397(10) Uani 1 1 d . . . . .
H88A H 0.620644 0.356894 0.990998 0.048 Uiso 0.611(19) 1 calc R . P A 1
H88B H 0.632835 0.276070 0.981333 0.048 Uiso 0.611(19) 1 calc R . P A 1
H88C H 0.645630 0.344478 0.979172 0.048 Uiso 0.389(19) 1 calc R . P A 2
H88D H 0.602375 0.257644 0.992982 0.048 Uiso 0.389(19) 1 calc R . P A 2
C89 C 0.4308(4) 0.2820(3) 0.9980(3) 0.0591(14) Uani 1 1 d . . . . .
H89A H 0.429717 0.330632 1.020889 0.071 Uiso 0.611(19) 1 calc R . P A 1
H89B H 0.372087 0.239132 1.002343 0.071 Uiso 0.611(19) 1 calc R . P A 1
H89C H 0.392327 0.309517 1.014913 0.071 Uiso 0.389(19) 1 calc R . P A 2
H89D H 0.405077 0.228680 1.006749 0.071 Uiso 0.389(19) 1 calc R . P A 2
C90 C 0.5156(6) 0.2711(7) 1.0309(4) 0.045(3) Uani 0.611(19) 1 d . . P A 1
H90A H 0.501022 0.216476 1.033386 0.054 Uiso 0.611(19) 1 calc R . P A 1
H90B H 0.541284 0.302376 1.077919 0.054 Uiso 0.611(19) 1 calc R . P A 1
C1A C 0.5317(11) 0.3224(11) 1.0285(6) 0.054(5) Uani 0.389(19) 1 d . . P A 2
H90C H 0.545224 0.307715 1.073623 0.065 Uiso 0.389(19) 1 calc R . P A 2
H90D H 0.549546 0.378659 1.035929 0.065 Uiso 0.389(19) 1 calc R . P A 2
N1 N 0.76098(19) 0.62272(16) 0.53902(14) 0.0200(6) Uani 1 1 d . . . . .
N2 N 0.4909(2) 0.09481(17) 0.83248(15) 0.0246(6) Uani 1 1 d . . . . .
O1 O 0.92896(16) 0.56743(14) 0.62452(12) 0.0246(5) Uani 1 1 d . . . . .
O2 O 0.73874(17) 0.45900(14) 0.52210(12) 0.0230(5) Uani 1 1 d . . . . .
O3 O 0.59693(16) 0.53965(13) 0.58615(12) 0.0211(5) Uani 1 1 d . . . . .
O4 O 0.80410(17) 0.63584(13) 0.69545(12) 0.0224(5) Uani 1 1 d . . . . .
O5 O 0.61909(16) 0.44454(14) 0.66430(12) 0.0222(5) Uani 1 1 d . . . . .
O6 O 0.78623(16) 0.44024(14) 0.69231(12) 0.0236(5) Uani 1 1 d . . . . .
O7 O 0.63651(18) 0.27186(14) 0.70543(12) 0.0263(6) Uani 1 1 d . . . . .
O8 O 0.61351(17) 0.36811(13) 0.80070(12) 0.0233(5) Uani 1 1 d . . . . .
O9 O 0.58041(18) 0.12710(14) 0.71845(13) 0.0270(6) Uani 1 1 d . . . . .
O10 O 0.68037(17) 0.22394(14) 0.87134(13) 0.0280(6) Uani 1 1 d . . . . .
O11 O 0.41432(17) 0.19637(14) 0.76005(13) 0.0262(5) Uani 1 1 d . . . . .
O12 O 0.52375(19) 0.27669(16) 0.91362(13) 0.0317(6) Uani 1 1 d . . . . .
Sm1 Sm 0.75211(2) 0.52345(2) 0.62503(2) 0.01654(5) Uani 1 1 d . . . . .
Sm2 Sm 0.56748(2) 0.23570(2) 0.80071(2) 0.01964(5) Uani 1 1 d . . . . .
Zn1 Zn 0.66362(3) 0.38034(2) 0.71487(2) 0.02021(9) Uani 1 1 d . . . . .

loop_
_atom_site_aniso_label
_atom_site_aniso_U_11
_atom_site_aniso_U_22
_atom_site_aniso_U_33
_atom_site_aniso_U_23
_atom_site_aniso_U_13
_atom_site_aniso_U_12
C1 0.104(5) 0.067(4) 0.067(4) 0.014(3) -0.004(3) 0.062(4)
C2 0.158(6) 0.069(4) 0.080(4) 0.002(3) -0.018(4) 0.079(4)
C3 0.111(5) 0.053(4) 0.126(6) 0.031(4) 0.040(5) 0.040(4)
C4 0.064(3) 0.039(3) 0.063(3) -0.001(2) -0.012(3) 0.033(3)
C5 0.078(4) 0.042(3) 0.037(2) 0.000(2) 0.018(2) 0.029(3)
C6 0.049(3) 0.040(3) 0.042(3) 0.005(2) 0.019(2) 0.008(2)
C7 0.042(2) 0.039(2) 0.027(2) 0.0011(18) -0.0036(18) 0.017(2)
C8 0.034(2) 0.030(2) 0.0271(19) 0.0001(16) 0.0073(17) 0.0108(17)
C9 0.052(3) 0.050(3) 0.0199(18) 0.0110(18) 0.0078(18) 0.021(2)
C10 0.037(2) 0.055(3) 0.025(2) 0.0052(19) 0.0126(18) 0.024(2)
C11 0.030(2) 0.044(2) 0.0211(18) 0.0082(17) 0.0072(16) 0.0180(18)
C12 0.036(2) 0.064(3) 0.0221(19) 0.0090(19) 0.0061(17) 0.023(2)
C13 0.043(3) 0.043(3) 0.050(3) 0.012(2) 0.008(2) 0.027(2)
C14 0.077(4) 0.033(2) 0.038(2) 0.003(2) 0.004(2) 0.022(2)
C15 0.037(2) 0.030(2) 0.040(2) 0.0143(18) 0.0120(19) 0.0147(18)
C16 0.036(2) 0.028(2) 0.0269(19) 0.0027(16) 0.0048(17) 0.0147(17)
C17 0.037(2) 0.035(2) 0.064(3) 0.021(2) 0.010(2) 0.019(2)
C18 0.037(2) 0.045(3) 0.040(2) 0.021(2) 0.011(2) 0.013(2)
C19 0.035(2) 0.048(3) 0.059(3) 0.031(2) -0.003(2) 0.007(2)
C20 0.027(2) 0.030(2) 0.038(2) 0.0160(17) 0.0002(17) 0.0089(17)
C21 0.050(3) 0.049(3) 0.057(3) 0.020(3) -0.020(3) -0.016(2)
C22 0.085(4) 0.027(3) 0.073(4) 0.001(3) -0.003(3) -0.003(3)
C23 0.037(3) 0.054(3) 0.063(3) 0.024(3) -0.010(2) -0.016(2)
C24 0.041(3) 0.036(2) 0.049(3) 0.013(2) -0.006(2) -0.006(2)
C25 0.036(2) 0.027(2) 0.058(3) 0.003(2) 0.002(2) 0.0089(19)
C26 0.038(2) 0.048(3) 0.041(2) 0.019(2) 0.013(2) 0.012(2)
C27 0.027(2) 0.030(2) 0.038(2) 0.0099(17) 0.0025(17) 0.0116(17)
C28 0.031(2) 0.041(3) 0.067(3) 0.015(2) 0.002(2) 0.013(2)
C29 0.087(4) 0.055(3) 0.036(2) 0.016(2) -0.004(3) 0.038(3)
C30 0.053(3) 0.045(3) 0.051(3) 0.016(2) 0.008(2) 0.030(2)
C31 0.059(3) 0.043(3) 0.064(3) 0.029(2) 0.012(3) 0.029(2)
C32 0.046(2) 0.032(2) 0.030(2) 0.0115(17) 0.0016(18) 0.0200(19)
C33 0.0170(16) 0.033(2) 0.0210(17) 0.0040(15) 0.0034(14) 0.0102(15)
C34 0.0161(16) 0.0318(19) 0.0200(16) 0.0042(14) 0.0050(14) 0.0114(15)
C35 0.0219(18) 0.0304(19) 0.0262(18) 0.0049(15) 0.0071(15) 0.0123(16)
C36 0.0238(18) 0.035(2) 0.0222(17) -0.0003(15) 0.0053(15) 0.0130(16)
C37 0.0231(18) 0.037(2) 0.0210(17) 0.0072(15) 0.0091(15) 0.0150(16)
C38 0.0183(17) 0.033(2) 0.0224(17) 0.0101(15) 0.0081(14) 0.0086(15)
C39 0.0160(16) 0.0199(17) 0.0290(18) 0.0035(14) 0.0002(14) 0.0066(14)
C40 0.0232(18) 0.0206(17) 0.0296(19) 0.0044(15) -0.0040(15) 0.0073(15)
C41 0.041(2) 0.025(2) 0.036(2) 0.0061(17) -0.0099(19) 0.0128(18)
C42 0.042(2) 0.031(2) 0.043(2) -0.0033(18) -0.014(2) 0.0225(19)
C43 0.033(2) 0.032(2) 0.036(2) -0.0056(17) -0.0015(18) 0.0176(18)
C44 0.0223(18) 0.0227(18) 0.0275(18) 0.0024(15) 0.0022(15) 0.0088(15)
C45 0.0195(17) 0.034(2) 0.0314(19) 0.0164(17) 0.0094(15) 0.0117(16)
C46 0.028(2) 0.038(2) 0.037(2) 0.0097(18) 0.0049(17) 0.0166(18)
C47 0.040(2) 0.045(3) 0.039(2) -0.001(2) 0.000(2) 0.022(2)
C48 0.031(2) 0.042(2) 0.040(2) 0.002(2) -0.0049(19) 0.0128(19)
C49 0.024(2) 0.045(2) 0.042(2) 0.016(2) 0.0067(18) 0.0159(18)
C50 0.0233(19) 0.037(2) 0.035(2) 0.0114(18) 0.0098(17) 0.0136(17)
C51 0.029(2) 0.032(2) 0.0296(19) 0.0064(16) 0.0081(16) 0.0158(17)
C52 0.050(3) 0.039(2) 0.029(2) -0.0005(18) 0.014(2) 0.021(2)
C53 0.040(2) 0.041(2) 0.027(2) -0.0019(18) 0.0001(18) 0.009(2)
C54 0.029(2) 0.046(3) 0.039(2) 0.004(2) 0.0020(18) 0.0138(19)
C55 0.030(2) 0.033(2) 0.0277(19) 0.0034(16) 0.0079(16) 0.0159(17)
C56 0.0239(18) 0.0179(16) 0.0266(18) 0.0073(14) 0.0080(15) 0.0081(14)
C57 0.032(2) 0.0252(18) 0.0174(16) 0.0045(14) 0.0047(15) 0.0147(16)
C58 0.0292(19) 0.0302(19) 0.0223(17) 0.0068(15) 0.0053(15) 0.0140(16)
C59 0.0281(19) 0.031(2) 0.0267(19) 0.0057(16) 0.0003(16) 0.0171(17)
C60 0.036(2) 0.031(2) 0.0237(18) 0.0086(16) 0.0032(16) 0.0162(17)
C61 0.036(2) 0.0253(19) 0.0243(18) 0.0089(15) 0.0055(16) 0.0114(17)
C62 0.031(2) 0.0274(19) 0.0233(18) 0.0103(15) 0.0087(16) 0.0121(16)
C63 0.031(2) 0.030(2) 0.035(2) 0.0172(17) 0.0061(17) 0.0076(17)
C64 0.032(2) 0.031(2) 0.035(2) 0.0090(17) 0.0031(18) 0.0041(17)
C65 0.028(2) 0.034(2) 0.029(2) 0.0075(17) 0.0022(16) 0.0097(17)
C66 0.0254(19) 0.0274(19) 0.031(2) 0.0120(16) 0.0074(16) 0.0099(16)
C67 0.0248(18) 0.0223(18) 0.0298(19) 0.0071(15) 0.0067(15) 0.0092(15)
C68 0.0254(19) 0.0261(19) 0.0260(18) 0.0093(15) 0.0058(15) 0.0065(15)
C69 0.034(2) 0.0291(19) 0.0250(18) 0.0133(16) 0.0085(16) 0.0129(17)
C70 0.030(2) 0.0267(19) 0.031(2) 0.0168(16) 0.0125(16) 0.0100(16)
C71 0.0190(17) 0.034(2) 0.0224(17) 0.0114(15) 0.0061(14) 0.0081(15)
C72 0.0271(19) 0.0227(18) 0.0261(18) 0.0048(15) 0.0006(16) 0.0051(15)
C73 0.0249(19) 0.035(2) 0.034(2) 0.0128(17) 0.0087(16) 0.0177(17)
C74 0.0232(18) 0.0257(18) 0.0284(19) 0.0060(15) 0.0064(15) 0.0109(15)
C75 0.0210(17) 0.0282(19) 0.0252(18) 0.0074(15) 0.0011(15) 0.0117(15)
C76 0.0226(18) 0.0238(18) 0.0268(18) 0.0077(15) 0.0016(15) 0.0117(15)
C77 0.0170(17) 0.0292(19) 0.0289(19) 0.0072(15) 0.0053(15) 0.0112(15)
C78 0.0162(17) 0.033(2) 0.0263(18) 0.0091(16) 0.0047(14) 0.0067(15)
C79 0.040(2) 0.029(2) 0.0245(18) 0.0057(16) 0.0144(17) 0.0141(18)
C80 0.034(2) 0.031(2) 0.0292(19) 0.0074(16) 0.0138(17) 0.0146(17)
C81 0.041(2) 0.028(2) 0.035(2) 0.0059(17) 0.0111(18) 0.0198(18)
C82 0.035(2) 0.0207(18) 0.034(2) 0.0110(16) 0.0090(17) 0.0101(16)
C83 0.0226(19) 0.028(2) 0.049(3) 0.0019(18) -0.0052(18) 0.0069(16)
C84 0.028(3) 0.110(5) 0.063(3) -0.019(3) -0.002(2) 0.031(3)
C85 0.023(2) 0.058(3) 0.056(3) 0.014(2) 0.011(2) 0.022(2)
C86 0.027(2) 0.051(3) 0.035(2) 0.0066(19) 0.0135(18) 0.0196(19)
C87 0.038(2) 0.047(3) 0.039(2) 0.007(2) 0.017(2) 0.020(2)
C88 0.043(3) 0.037(2) 0.030(2) 0.0049(18) 0.0028(19) 0.007(2)
C89 0.077(4) 0.065(3) 0.050(3) 0.024(3) 0.036(3) 0.032(3)
C90 0.060(5) 0.044(6) 0.029(4) 0.004(4) 0.015(4) 0.017(4)
C1A 0.093(12) 0.043(10) 0.016(5) -0.002(5) 0.015(6) 0.015(8)
N1 0.0169(14) 0.0224(15) 0.0195(14) 0.0051(12) 0.0013(11) 0.0064(12)
N2 0.0263(16) 0.0235(15) 0.0244(15) 0.0090(12) 0.0056(13) 0.0084(13)
O1 0.0160(12) 0.0322(14) 0.0245(13) 0.0046(11) 0.0046(10) 0.0080(11)
O2 0.0247(13) 0.0245(13) 0.0203(12) 0.0034(10) 0.0033(10) 0.0107(11)
O3 0.0188(12) 0.0210(12) 0.0271(13) 0.0084(10) 0.0063(10) 0.0098(10)
O4 0.0258(13) 0.0188(12) 0.0227(12) 0.0034(10) 0.0027(10) 0.0095(10)
O5 0.0133(11) 0.0277(13) 0.0272(13) 0.0130(11) 0.0058(10) 0.0067(10)
O6 0.0188(12) 0.0296(13) 0.0269(13) 0.0125(11) 0.0060(10) 0.0118(11)
O7 0.0373(15) 0.0218(13) 0.0239(13) 0.0056(10) 0.0140(11) 0.0132(11)
O8 0.0299(13) 0.0210(12) 0.0219(12) 0.0067(10) 0.0106(11) 0.0108(11)
O9 0.0321(14) 0.0235(13) 0.0311(14) 0.0100(11) 0.0117(12) 0.0140(11)
O10 0.0252(13) 0.0289(14) 0.0340(14) 0.0167(12) 0.0050(11) 0.0120(11)
O11 0.0222(13) 0.0236(13) 0.0315(14) 0.0092(11) 0.0044(11) 0.0066(11)
O12 0.0334(15) 0.0381(16) 0.0257(13) 0.0075(12) 0.0098(12) 0.0144(13)
Sm1 0.01398(9) 0.01842(9) 0.01773(9) 0.00557(7) 0.00301(6) 0.00620(7)
Sm2 0.02197(10) 0.01963(9) 0.01972(9) 0.00739(7) 0.00673(7) 0.00880(7)
Zn1 0.0210(2) 0.0200(2) 0.0215(2) 0.00849(16) 0.00710(16) 0.00765(16)

loop_
_atom_type_symbol
_atom_type_description
_atom_type_scat_dispersion_real
_atom_type_scat_dispersion_imag
_atom_type_scat_source
C C 0.0033 0.0016 'International Tables Vol C Tables 4.2.6.8 and 6.1.1.4'
H H 0.0000 0.0000 'International Tables Vol C Tables 4.2.6.8 and 6.1.1.4'
N N 0.0061 0.0033 'International Tables Vol C Tables 4.2.6.8 and 6.1.1.4'
O O 0.0106 0.0060 'International Tables Vol C Tables 4.2.6.8 and 6.1.1.4'
Sm Sm -0.1638 3.4418 'International Tables Vol C Tables 4.2.6.8 and 6.1.1.4'
Zn Zn 0.2839 1.4301 'International Tables Vol C Tables 4.2.6.8 and 6.1.1.4'

loop_
_geom_angle_atom_site_label_1
_geom_angle_atom_site_label_2
_geom_angle_atom_site_label_3
_geom_angle
_geom_angle_site_symmetry_1
_geom_angle_site_symmetry_3
_geom_angle_publ_flag
H1A C1 H1B 109.5 . . ?
H90Aa C90a H90B 109.3 . . ?
H90Cb C1Ab H90D 108.5 . . ?
H1A C1 H1C 109.5 . . ?
H1B C1 H1C 109.5 . . ?
C4 C1 H1A 109.5 . . ?
C4 C1 H1B 109.5 . . ?
C4 C1 H1C 109.5 . . ?
H2A C2 H2B 109.5 . . ?
H2A C2 H2C 109.5 . . ?
H2B C2 H2C 109.5 . . ?
C4 C2 H2A 109.5 . . ?
C4 C2 H2B 109.5 . . ?
C4 C2 H2C 109.5 . . ?
H3A C3 H3B 109.5 . . ?
H3A C3 H3C 109.5 . . ?
H3B C3 H3C 109.5 . . ?
C4 C3 H3A 109.5 . . ?
C4 C3 H3B 109.5 . . ?
C4 C3 H3C 109.5 . . ?
C1 C4 C3 101.4(5) . . ?
C1 C4 C42 110.4(4) . . ?
C2 C4 C1 116.3(5) . . ?
C90a C88 H88A 111.2 . . ?
C90a C88 H88B 111.2 . . ?
C2 C4 C3 104.5(5) . . ?
C2 C4 C42 112.7(4) . . ?
C42 C4 C3 110.8(4) . . ?
H5A C5 H5B 109.5 . . ?
H88Aa C88 H88B 109.1 . . ?
C1Ab C88 H88C 110.8 . . ?
H88Cb C88 H88D 108.9 . . ?
C1Ab C88 H88D 110.8 . . ?
C90a C89 C87 108.1(5) . . ?
C1Ab C89 C87 99.8(6) . . ?
C90a C89 H89A 110.1 . . ?
H89Aa C89 H89B 108.4 . . ?
C90a C89 H89B 110.1 . . ?
C1Ab C89 H89C 111.8 . . ?
C1Ab C89 H89D 111.8 . . ?
H89Cb C89 H89D 109.5 . . ?
H5A C5 H5C 109.5 . . ?
H5B C5 H5C 109.5 . . ?
C8 C5 H5A 109.5 . . ?
C8 C5 H5B 109.5 . . ?
C8 C5 H5C 109.5 . . ?
H6A C6 H6B 109.5 . . ?
H6A C6 H6C 109.5 . . ?
H6B C6 H6C 109.5 . . ?
C8 C6 H6A 109.5 . . ?
C8 C6 H6B 109.5 . . ?
C8 C6 H6C 109.5 . . ?
H7A C7 H7B 109.5 . . ?
H7A C7 H7C 109.5 . . ?
H7B C7 H7C 109.5 . . ?
C8 C7 H7A 109.5 . . ?
C8 C7 H7B 109.5 . . ?
C8 C7 H7C 109.5 . . ?
C5 C8 C7 108.1(4) . . ?
C5 C8 C44 112.7(3) . . ?
C6 C8 C5 107.0(4) . . ?
C6 C8 C7 110.1(4) . . ?
C6 C8 C44 110.2(3) . . ?
C44 C8 C7 108.7(3) . . ?
H9A C9 H9B 109.5 . . ?
H9A C9 H9C 109.5 . . ?
H9B C9 H9C 109.5 . . ?
C11 C9 H9A 109.5 . . ?
C11 C9 H9B 109.5 . . ?
C11 C9 H9C 109.5 . . ?
H10A C10 H10B 109.5 . . ?
H10A C10 H10C 109.5 . . ?
H10B C10 H10C 109.5 . . ?
C11 C10 H10A 109.5 . . ?
C11 C10 H10B 109.5 . . ?
C11 C10 H10C 109.5 . . ?
C9 C11 C10 109.0(3) . . ?
C9 C11 C12 108.3(3) . . ?
C9 C11 C37 112.4(3) . . ?
C10 C11 C12 108.5(3) . . ?
C37 C11 C10 108.7(3) . . ?
C37 C11 C12 109.9(3) . . ?
C11 C12 H12A 109.5 . . ?
C11 C12 H12B 109.5 . . ?
C11 C12 H12C 109.5 . . ?
H12A C12 H12B 109.5 . . ?
H12A C12 H12C 109.5 . . ?
H12B C12 H12C 109.5 . . ?
H13A C13 H13B 109.5 . . ?
H13A C13 H13C 109.5 . . ?
H13B C13 H13C 109.5 . . ?
C16 C13 H13A 109.5 . . ?
C16 C13 H13B 109.5 . . ?
C16 C13 H13C 109.5 . . ?
H14A C14 H14B 109.5 . . ?
H14A C14 H14C 109.5 . . ?
H14B C14 H14C 109.5 . . ?
C16 C14 H14A 109.5 . . ?
C16 C14 H14B 109.5 . . ?
C16 C14 H14C 109.5 . . ?
H15A C15 H15B 109.5 . . ?
H15A C15 H15C 109.5 . . ?
H15B C15 H15C 109.5 . . ?
C16 C15 H15A 109.5 . . ?
C16 C15 H15B 109.5 . . ?
C16 C15 H15C 109.5 . . ?
C13 C16 C14 107.7(3) . . ?
C13 C16 C15 109.6(3) . . ?
C14 C16 C15 107.3(4) . . ?
C35 C16 C13 109.5(3) . . ?
C35 C16 C14 112.0(3) . . ?
C35 C16 C15 110.7(3) . . ?
H17A C17 H17B 109.5 . . ?
H17A C17 H17C 109.5 . . ?
H17B C17 H17C 109.5 . . ?
C20 C17 H17A 109.5 . . ?
C20 C17 H17B 109.5 . . ?
C20 C17 H17C 109.5 . . ?
H18A C18 H18B 109.5 . . ?
H18A C18 H18C 109.5 . . ?
H18B C18 H18C 109.5 . . ?
C20 C18 H18A 109.5 . . ?
C20 C18 H18B 109.5 . . ?
C20 C18 H18C 109.5 . . ?
H19A C19 H19B 109.5 . . ?
H19A C19 H19C 109.5 . . ?
H19B C19 H19C 109.5 . . ?
C20 C19 H19A 109.5 . . ?
C20 C19 H19B 109.5 . . ?
C20 C19 H19C 109.5 . . ?
C17 C20 C18 109.1(3) . . ?
C17 C20 C19 107.6(4) . . ?
C17 C20 C66 111.2(3) . . ?
C18 C20 C19 107.7(4) . . ?
C18 C20 C66 109.9(3) . . ?
C66 C20 C19 111.3(3) . . ?
H21A C21 H21B 109.5 . . ?
H21A C21 H21C 109.5 . . ?
H21B C21 H21C 109.5 . . ?
C24 C21 H21A 109.5 . . ?
C24 C21 H21B 109.5 . . ?
C24 C21 H21C 109.5 . . ?
H22A C22 H22B 109.5 . . ?
H22A C22 H22C 109.5 . . ?
H22B C22 H22C 109.5 . . ?
C24 C22 H22A 109.5 . . ?
C24 C22 H22B 109.5 . . ?
C24 C22 H22C 109.5 . . ?
H23A C23 H23B 109.5 . . ?
H23A C23 H23C 109.5 . . ?
H23B C23 H23C 109.5 . . ?
C24 C23 H23A 109.5 . . ?
C24 C23 H23B 109.5 . . ?
C24 C23 H23C 109.5 . . ?
C21 C24 C64 112.0(4) . . ?
C22 C24 C21 107.8(5) . . ?
C22 C24 C23 109.1(4) . . ?
C22 C24 C64 109.4(4) . . ?
C23 C24 C21 109.5(4) . . ?
C23 C24 C64 108.9(4) . . ?
H25A C25 H25B 109.5 . . ?
H25A C25 H25C 109.5 . . ?
H25B C25 H25C 109.5 . . ?
C27 C25 H25A 109.5 . . ?
C27 C25 H25B 109.5 . . ?
C27 C25 H25C 109.5 . . ?
H26A C26 H26B 109.5 . . ?
H26A C26 H26C 109.5 . . ?
H26B C26 H26C 109.5 . . ?
C27 C26 H26A 109.5 . . ?
C27 C26 H26B 109.5 . . ?
C27 C26 H26C 109.5 . . ?
C25 C27 C26 110.9(4) . . ?
C28 C27 C25 106.5(3) . . ?
C28 C27 C26 108.2(4) . . ?
C28 C27 C58 112.3(3) . . ?
C58 C27 C25 110.2(3) . . ?
C58 C27 C26 108.8(3) . . ?
C27 C28 H28A 109.5 . . ?
C27 C28 H28B 109.5 . . ?
C27 C28 H28C 109.5 . . ?
H28A C28 H28B 109.5 . . ?
H28A C28 H28C 109.5 . . ?
H28B C28 H28C 109.5 . . ?
H29A C29 H29B 109.5 . . ?
H29A C29 H29C 109.5 . . ?
H29B C29 H29C 109.5 . . ?
C32 C29 H29A 109.5 . . ?
C32 C29 H29B 109.5 . . ?
C32 C29 H29C 109.5 . . ?
H30A C30 H30B 109.5 . . ?
H30A C30 H30C 109.5 . . ?
H30B C30 H30C 109.5 . . ?
C32 C30 H30A 109.5 . . ?
C32 C30 H30B 109.5 . . ?
C32 C30 H30C 109.5 . . ?
H31A C31 H31B 109.5 . . ?
H31A C31 H31C 109.5 . . ?
H31B C31 H31C 109.5 . . ?
C32 C31 H31A 109.5 . . ?
C32 C31 H31B 109.5 . . ?
C32 C31 H31C 109.5 . . ?
C30 C32 C29 109.3(4) . . ?
C30 C32 C60 110.5(3) . . ?
C31 C32 C29 108.9(4) . . ?
C31 C32 C30 107.6(4) . . ?
C31 C32 C60 111.9(3) . . ?
C60 C32 C29 108.6(3) . . ?
C34 C33 C71 120.0(3) . . ?
C38 C33 C34 120.8(3) . . ?
C38 C33 C71 119.0(3) . . ?
C33 C34 C35 119.0(3) . . ?
O2 C34 C33 119.7(3) . . ?
O2 C34 C35 121.3(3) . . ?
C34 C35 C16 120.7(3) . . ?
C36 C35 C16 121.6(3) . . ?
C36 C35 C34 117.6(3) . . ?
C35 C36 H36 118.0 . . ?
C35 C36 C37 123.9(3) . . ?
C37 C36 H36 118.0 . . ?
C36 C37 C11 120.0(3) . . ?
C38 C37 C11 122.9(3) . . ?
C38 C37 C36 117.0(3) . . ?
C33 C38 H38 119.2 . . ?
C37 C38 C33 121.6(3) . . ?
C37 C38 H38 119.2 . . ?
C44 C39 C40 119.0(3) . . ?
O4 C39 C40 117.7(3) . . ?
O4 C39 C44 123.2(3) . . ?
C39 C40 C72 120.0(3) . . ?
C41 C40 C39 120.8(4) . . ?
C41 C40 C72 118.9(3) . . ?
C40 C41 H41 119.5 . . ?
C40 C41 C42 120.9(4) . . ?
C42 C41 H41 119.5 . . ?
C41 C42 C4 118.5(4) . . ?
C43 C42 C4 124.7(4) . . ?
C43 C42 C41 116.8(4) . . ?
C42 C43 H43 117.7 . . ?
C42 C43 C44 124.6(4) . . ?
C44 C43 H43 117.7 . . ?
C39 C44 C8 120.9(3) . . ?
C39 C44 C43 117.5(3) . . ?
C43 C44 C8 121.6(3) . . ?
C46 C45 C50 118.5(4) . . ?
C46 C45 C73 122.2(3) . . ?
C50 C45 C73 119.3(3) . . ?
C45 C46 H46 119.6 . . ?
C47 C46 C45 120.8(4) . . ?
C47 C46 H46 119.6 . . ?
C46 C47 H47 120.1 . . ?
C48 C47 C46 119.8(4) . . ?
C48 C47 H47 120.1 . . ?
C47 C48 H48 120.0 . . ?
C49 C48 C47 120.1(4) . . ?
C49 C48 H48 120.0 . . ?
C48 C49 H49 120.0 . . ?
C48 C49 C50 120.1(4) . . ?
C50 C49 H49 120.0 . . ?
C45 C50 H50 119.7 . . ?
C49 C50 C45 120.6(4) . . ?
C49 C50 H50 119.7 . . ?
C52 C51 H51 119.5 . . ?
C52 C51 C56 120.9(4) . . ?
C56 C51 H51 119.5 . . ?
C51 C52 H52 120.0 . . ?
C51 C52 C53 120.0(4) . . ?
C53 C52 H52 120.0 . . ?
C52 C53 H53 120.2 . . ?
C54 C53 C52 119.6(4) . . ?
C54 C53 H53 120.2 . . ?
C53 C54 H54 119.8 . . ?
C53 C54 C55 120.4(4) . . ?
C55 C54 H54 119.8 . . ?
C54 C55 H55 119.7 . . ?
C54 C55 C56 120.6(4) . . ?
C56 C55 H55 119.7 . . ?
C51 C56 C55 118.5(3) . . ?
C51 C56 C74 120.2(3) . . ?
C55 C56 C74 121.2(3) . . ?
C62 C57 C58 119.3(3) . . ?
O10 C57 C58 122.3(3) . . ?
O10 C57 C62 118.3(3) . . ?
C57 C58 C27 120.8(3) . . ?
C59 C58 C27 121.3(3) . . ?
C59 C58 C57 117.9(3) . . ?
C58 C59 H59 117.9 . . ?
C60 C59 C58 124.2(4) . . ?
C60 C59 H59 117.9 . . ?
C59 C60 C32 120.5(4) . . ?
C61 C60 C32 122.8(4) . . ?
C61 C60 C59 116.6(3) . . ?
C60 C61 H61 118.9 . . ?
C60 C61 C62 122.1(4) . . ?
C62 C61 H61 118.9 . . ?
C57 C62 C69 120.4(3) . . ?
C61 C62 C57 119.9(3) . . ?
C61 C62 C69 119.6(3) . . ?
C64 C63 H63 119.2 . . ?
C64 C63 C68 121.7(4) . . ?
C68 C63 H63 119.2 . . ?
C63 C64 C24 119.7(4) . . ?
C63 C64 C65 116.9(4) . . ?
C65 C64 C24 123.4(4) . . ?
C64 C65 H65 118.2 . . ?
C66 C65 C64 123.7(4) . . ?
C66 C65 H65 118.2 . . ?
C65 C66 C20 121.1(3) . . ?
C65 C66 C67 118.3(3) . . ?
C67 C66 C20 120.6(3) . . ?
C68 C67 C66 118.9(3) . . ?
O11 C67 C66 122.4(3) . . ?
O11 C67 C68 118.7(3) . . ?
C63 C68 C67 120.6(3) . . ?
C63 C68 C70 119.2(3) . . ?
C67 C68 C70 120.2(3) . . ?
C62 C69 H69A 107.8 . . ?
C62 C69 H69B 107.8 . . ?
C62 C69 N2 118.0(3) . . ?
H69A C69 H69B 107.1 . . ?
N2 C69 H69A 107.8 . . ?
N2 C69 H69B 107.8 . . ?
C68 C70 H70A 108.1 . . ?
C68 C70 H70B 108.1 . . ?
H70A C70 H70B 107.3 . . ?
N2 C70 C68 116.6(3) . . ?
N2 C70 H70A 108.1 . . ?
N2 C70 H70B 108.1 . . ?
C33 C71 H71A 108.1 . . ?
C33 C71 H71B 108.1 . . ?
H71A C71 H71B 107.3 . . ?
N1 C71 C33 116.6(3) . . ?
N1 C71 H71A 108.1 . . ?
N1 C71 H71B 108.1 . . ?
C40 C72 H72A 107.8 . . ?
C40 C72 H72B 107.8 . . ?
C40 C72 N1 117.9(3) . . ?
H72A C72 H72B 107.2 . . ?
N1 C72 H72A 107.8 . . ?
N1 C72 H72B 107.8 . . ?
C45 C73 H73A 108.7 . . ?
C45 C73 H73B 108.7 . . ?
H73A C73 H73B 107.6 . . ?
O6 C73 C45 114.1(3) . . ?
O6 C73 H73A 108.7 . . ?
O6 C73 H73B 108.7 . . ?
C56 C74 H74A 108.8 . . ?
C56 C74 H74B 108.8 . . ?
H74A C74 H74B 107.7 . . ?
O8 C74 C56 113.8(3) . . ?
O8 C74 H74A 108.8 . . ?
O8 C74 H74B 108.8 . . ?
H75A C75 H75B 107.7 . . ?
C76 C75 H75A 108.9 . . ?
C76 C75 H75B 108.9 . . ?
N1 C75 H75A 108.9 . . ?
N1 C75 H75B 108.9 . . ?
N1 C75 C76 113.2(3) . . ?
C75 C76 H76A 110.4 . . ?
C75 C76 H76B 110.4 . . ?
H76A C76 H76B 108.6 . . ?
O3 C76 C75 106.9(3) . . ?
O3 C76 H76A 110.4 . . ?
O3 C76 H76B 110.4 . . ?
H77A C77 H77B 108.7 . . ?
C78 C77 H77A 110.6 . . ?
C78 C77 H77B 110.6 . . ?
O3 C77 H77A 110.6 . . ?
O3 C77 H77B 110.6 . . ?
O3 C77 C78 105.7(3) . . ?
C77 C78 H78A 110.2 . . ?
C77 C78 H78B 110.2 . . ?
H78A C78 H78B 108.5 . . ?
O5 C78 C77 107.7(3) . . ?
O5 C78 H78A 110.2 . . ?
O5 C78 H78B 110.2 . . ?
H79A C79 H79B 108.3 . . ?
C80 C79 H79A 109.8 . . ?
C80 C79 H79B 109.8 . . ?
O7 C79 H79A 109.8 . . ?
O7 C79 H79B 109.8 . . ?
O7 C79 C80 109.2(3) . . ?
C79 C80 H80A 110.4 . . ?
C79 C80 H80B 110.4 . . ?
H80A C80 H80B 108.6 . . ?
O9 C80 C79 106.6(3) . . ?
O9 C80 H80A 110.4 . . ?
O9 C80 H80B 110.4 . . ?
H81A C81 H81B 108.5 . . ?
C82 C81 H81A 110.2 . . ?
C82 C81 H81B 110.2 . . ?
O9 C81 H81A 110.2 . . ?
O9 C81 H81B 110.2 . . ?
O9 C81 C82 107.6(3) . . ?
C81 C82 H82A 109.0 . . ?
C81 C82 H82B 109.0 . . ?
H82A C82 H82B 107.8 . . ?
N2 C82 C81 112.7(3) . . ?
N2 C82 H82A 109.0 . . ?
N2 C82 H82B 109.0 . . ?
H83A C83 H83B 108.5 . . ?
C84 C83 H83A 110.2 . . ?
C84 C83 H83B 110.2 . . ?
O1 C83 H83A 110.2 . . ?
O1 C83 H83B 110.2 . . ?
O1 C83 C84 107.7(4) . . ?
C83 C84 H84A 110.5 . . ?
C83 C84 H84B 110.5 . . ?
C83 C84 C85 106.4(4) . . ?
H84A C84 H84B 108.6 . . ?
C85 C84 H84A 110.5 . . ?
C85 C84 H84B 110.5 . . ?
C84 C85 H85A 111.0 . . ?
C84 C85 H85B 111.0 . . ?
H85A C85 H85B 109.0 . . ?
C86 C85 C84 103.7(4) . . ?
C86 C85 H85A 111.0 . . ?
C86 C85 H85B 111.0 . . ?
C85 C86 H86A 110.5 . . ?
C85 C86 H86B 110.5 . . ?
H86A C86 H86B 108.7 . . ?
O1 C86 C85 106.3(3) . . ?
O1 C86 H86A 110.5 . . ?
O1 C86 H86B 110.5 . . ?
H87A C87 H87B 108.7 . . ?
C89 C87 H87A 110.6 . . ?
C89 C87 H87B 110.6 . . ?
O12 C87 H87A 110.6 . . ?
O12 C87 H87B 110.6 . . ?
O12 C87 C89 105.8(4) . . ?
O12 C88 H88A 111.2 . . ?
O12 C88 H88B 111.2 . . ?
O12 C88 H88C 110.8 . . ?
O12 C88 H88D 110.8 . . ?
O12 C88 C90 102.9(4) . . ?
O12 C88 C1A 104.8(6) . . ?
C87 C89 H89A 110.1 . . ?
C87 C89 H89B 110.1 . . ?
C87 C89 H89C 111.8 . . ?
C87 C89 H89D 111.8 . . ?
C71 N1 Sm1 108.3(2) . . ?
C72 N1 C71 106.2(3) . . ?
C72 N1 Sm1 107.49(19) . . ?
C75 N1 C71 109.7(3) . . ?
C75 N1 C72 111.1(3) . . ?
C75 N1 Sm1 113.7(2) . . ?
C69 N2 Sm2 108.5(2) . . ?
C70 N2 C69 106.0(3) . . ?
C70 N2 Sm2 108.2(2) . . ?
C82 N2 C69 110.6(3) . . ?
C82 N2 C70 110.2(3) . . ?
C82 N2 Sm2 113.1(2) . . ?
C83 O1 Sm1 124.7(2) . . ?
C86 O1 C83 107.2(3) . . ?
C86 O1 Sm1 127.7(2) . . ?
C34 O2 Sm1 143.4(2) . . ?
C76 O3 C77 111.7(2) . . ?
C76 O3 Sm1 119.30(19) . . ?
C77 O3 Sm1 112.00(18) . . ?
C39 O4 Sm1 139.3(2) . . ?
C78 O5 Sm1 125.4(2) . . ?
C78 O5 Zn1 129.4(2) . . ?
Zn1 O5 Sm1 104.78(10) . . ?
C73 O6 Sm1 134.8(2) . . ?
C73 O6 Zn1 119.9(2) . . ?
Zn1 O6 Sm1 103.54(10) . . ?
C79 O7 Sm2 124.8(2) . . ?
C79 O7 Zn1 130.2(2) . . ?
Zn1 O7 Sm2 104.34(10) . . ?
C74 O8 Sm2 132.9(2) . . ?
C74 O8 Zn1 119.1(2) . . ?
Zn1 O8 Sm2 102.71(10) . . ?
C80 O9 Sm2 113.3(2) . . ?
C81 O9 C80 112.6(3) . . ?
C81 O9 Sm2 115.5(2) . . ?
C57 O10 Sm2 146.3(2) . . ?
C67 O11 Sm2 139.3(2) . . ?
C87 O12 Sm2 127.0(2) . . ?
C88 C90a H90A 111.5 . . ?
C88 C90a H90B 111.5 . . ?
C88 C1Ab H90C 110.3 . . ?
C88 C1Ab H90D 110.3 . . ?
C88 O12 C87 108.2(3) . . ?
C88 O12 Sm2 124.7(2) . . ?
C89 C90a C88 101.5(6) . . ?
N1 Sm1 Zn1 161.12(6) . . ?
O1 Sm1 N1 83.55(8) . . ?
O1 Sm1 O3 147.53(8) . . ?
O1 Sm1 Zn1 114.84(6) . . ?
O2 Sm1 N1 74.79(9) . . ?
O2 Sm1 O1 83.47(8) . . ?
C89 C1Ab C88 107.3(8) . . ?
O2 Sm1 O3 90.47(8) . . ?
O2 Sm1 O4 148.47(9) . . ?
O2 Sm1 O5 102.68(9) . . ?
O2 Sm1 O6 98.79(9) . . ?
O2 Sm1 Zn1 101.98(6) . . ?
O3 Sm1 N1 64.11(8) . . ?
O3 Sm1 Zn1 97.63(5) . . ?
O4 Sm1 N1 76.58(8) . . ?
O4 Sm1 O1 80.46(8) . . ?
O4 Sm1 O3 88.76(8) . . ?
O4 Sm1 O5 105.28(9) . . ?
O4 Sm1 O6 105.15(9) . . ?
O4 Sm1 Zn1 109.37(6) . . ?
O5 Sm1 N1 128.25(8) . . ?
C89 C90a H90A 111.5 . . ?
C89 C90a H90B 111.5 . . ?
C89 C1Ab H90C 110.3 . . ?
C89 C1Ab H90D 110.3 . . ?
O5 Sm1 O1 148.19(8) . . ?
O5 Sm1 O3 64.24(8) . . ?
O5 Sm1 O6 67.42(8) . . ?
O5 Sm1 Zn1 33.43(6) . . ?
O6 Sm1 N1 163.73(8) . . ?
O6 Sm1 O1 80.83(8) . . ?
O6 Sm1 O3 131.64(8) . . ?
O6 Sm1 Zn1 34.01(6) . . ?
N2 Sm2 Zn1 162.35(6) . . ?
O7 Sm2 N2 129.04(9) . . ?
O7 Sm2 O8 68.07(8) . . ?
O7 Sm2 O9 64.60(8) . . ?
O7 Sm2 O12 147.87(9) . . ?
O7 Sm2 Zn1 33.65(6) . . ?
O8 Sm2 N2 162.69(9) . . ?
O8 Sm2 O9 132.66(8) . . ?
O8 Sm2 O12 79.91(8) . . ?
O8 Sm2 Zn1 34.45(6) . . ?
O9 Sm2 N2 64.54(8) . . ?
O9 Sm2 Zn1 98.24(5) . . ?
O10 Sm2 N2 74.13(9) . . ?
O10 Sm2 O7 104.19(9) . . ?
O10 Sm2 O8 106.41(9) . . ?
O10 Sm2 O9 84.83(9) . . ?
O10 Sm2 O11 147.99(9) . . ?
O10 Sm2 O12 81.83(9) . . ?
O10 Sm2 Zn1 109.66(6) . . ?
O11 Sm2 N2 75.70(9) . . ?
O11 Sm2 O7 102.94(9) . . ?
O11 Sm2 O8 99.25(9) . . ?
O11 Sm2 O9 91.75(9) . . ?
O11 Sm2 O12 84.22(9) . . ?
O11 Sm2 Zn1 102.33(6) . . ?
O12 Sm2 N2 83.09(9) . . ?
O12 Sm2 O9 147.29(8) . . ?
O12 Sm2 Zn1 114.35(6) . . ?
O5 Zn1 O6 84.20(10) . . ?
O5 Zn1 O7 136.07(11) . . ?
O5 Zn1 O8 111.74(10) . . ?
O5 Zn1 Sm1 41.79(7) . . ?
O5 Zn1 Sm2 136.36(7) . . ?
O6 Zn1 O8 134.63(10) . . ?
O6 Zn1 Sm1 42.45(7) . . ?
O6 Zn1 Sm2 139.44(7) . . ?
O7 Zn1 O6 113.45(10) . . ?
O7 Zn1 O8 84.81(10) . . ?
O7 Zn1 Sm1 137.77(7) . . ?
O7 Zn1 Sm2 42.01(7) . . ?
O8 Zn1 Sm1 137.41(7) . . ?
O8 Zn1 Sm2 42.84(7) . . ?
Sm2 Zn1 Sm1 177.891(14) . . ?

loop_
_geom_bond_atom_site_label_1
_geom_bond_atom_site_label_2
_geom_bond_distance
_geom_bond_site_symmetry_2
_geom_bond_publ_flag
C1 H1A 0.9800 . ?
C1 H1B 0.9800 . ?
C1 H1C 0.9800 . ?
C1 C4 1.483(7) . ?
C90a H90A 0.9900 . ?
C90a H90B 0.9900 . ?
C1Ab H90C 0.9900 . ?
C1Ab H90D 0.9900 . ?
C2 H2A 0.9800 . ?
C2 H2B 0.9800 . ?
C2 H2C 0.9800 . ?
C2 C4 1.453(7) . ?
C3 H3A 0.9800 . ?
C3 H3B 0.9800 . ?
C3 H3C 0.9800 . ?
C3 C4 1.598(8) . ?
C4 C42 1.545(6) . ?
C5 H5A 0.9800 . ?
C5 H5B 0.9800 . ?
C5 H5C 0.9800 . ?
C5 C8 1.529(5) . ?
C6 H6A 0.9800 . ?
C6 H6B 0.9800 . ?
C6 H6C 0.9800 . ?
C6 C8 1.526(6) . ?
C7 H7A 0.9800 . ?
C7 H7B 0.9800 . ?
C7 H7C 0.9800 . ?
C7 C8 1.544(6) . ?
C8 C44 1.543(5) . ?
C9 H9A 0.9800 . ?
C9 H9B 0.9800 . ?
C9 H9C 0.9800 . ?
C9 C11 1.512(6) . ?
C10 H10A 0.9800 . ?
C10 H10B 0.9800 . ?
C10 H10C 0.9800 . ?
C10 C11 1.539(5) . ?
C11 C12 1.543(5) . ?
C11 C37 1.538(5) . ?
C12 H12A 0.9800 . ?
C12 H12B 0.9800 . ?
C12 H12C 0.9800 . ?
C13 H13A 0.9800 . ?
C13 H13B 0.9800 . ?
C13 H13C 0.9800 . ?
C13 C16 1.537(6) . ?
C14 H14A 0.9800 . ?
C14 H14B 0.9800 . ?
C14 H14C 0.9800 . ?
C14 C16 1.537(6) . ?
C15 H15A 0.9800 . ?
C15 H15B 0.9800 . ?
C15 H15C 0.9800 . ?
C15 C16 1.538(5) . ?
C16 C35 1.535(5) . ?
C17 H17A 0.9800 . ?
C17 H17B 0.9800 . ?
C17 H17C 0.9800 . ?
C17 C20 1.525(6) . ?
C18 H18A 0.9800 . ?
C18 H18B 0.9800 . ?
C18 H18C 0.9800 . ?
C18 C20 1.540(6) . ?
C19 H19A 0.9800 . ?
C19 H19B 0.9800 . ?
C19 H19C 0.9800 . ?
C19 C20 1.546(6) . ?
C20 C66 1.545(5) . ?
C21 H21A 0.9800 . ?
C21 H21B 0.9800 . ?
C21 H21C 0.9800 . ?
C21 C24 1.539(6) . ?
C22 H22A 0.9800 . ?
C22 H22B 0.9800 . ?
C22 H22C 0.9800 . ?
C22 C24 1.526(8) . ?
C23 H23A 0.9800 . ?
C23 H23B 0.9800 . ?
C23 H23C 0.9800 . ?
C23 C24 1.538(7) . ?
C24 C64 1.540(6) . ?
C25 H25A 0.9800 . ?
C25 H25B 0.9800 . ?
C25 H25C 0.9800 . ?
C25 C27 1.537(6) . ?
C26 H26A 0.9800 . ?
C26 H26B 0.9800 . ?
C26 H26C 0.9800 . ?
C26 C27 1.540(6) . ?
C27 C28 1.533(6) . ?
C27 C58 1.535(5) . ?
C28 H28A 0.9800 . ?
C28 H28B 0.9800 . ?
C28 H28C 0.9800 . ?
C29 H29A 0.9800 . ?
C29 H29B 0.9800 . ?
C29 H29C 0.9800 . ?
C29 C32 1.535(6) . ?
C30 H30A 0.9800 . ?
C30 H30B 0.9800 . ?
C30 H30C 0.9800 . ?
C30 C32 1.519(6) . ?
C31 H31A 0.9800 . ?
C31 H31B 0.9800 . ?
C31 H31C 0.9800 . ?
C31 C32 1.518(6) . ?
C32 C60 1.535(5) . ?
C33 C34 1.404(5) . ?
C33 C38 1.393(5) . ?
C33 C71 1.505(5) . ?
C34 C35 1.424(5) . ?
C34 O2 1.329(4) . ?
C35 C36 1.393(5) . ?
C36 H36 0.9500 . ?
C36 C37 1.401(5) . ?
C37 C38 1.384(5) . ?
C38 H38 0.9500 . ?
C39 C40 1.413(5) . ?
C39 C44 1.403(5) . ?
C39 O4 1.333(4) . ?
C40 C41 1.396(5) . ?
C40 C72 1.484(5) . ?
C41 H41 0.9500 . ?
C41 C42 1.397(6) . ?
C42 C43 1.383(6) . ?
C43 H43 0.9500 . ?
C43 C44 1.404(5) . ?
C45 C46 1.385(5) . ?
C45 C50 1.393(5) . ?
C45 C73 1.512(5) . ?
C46 H46 0.9500 . ?
C46 C47 1.384(6) . ?
C47 H47 0.9500 . ?
C47 C48 1.380(6) . ?
C48 H48 0.9500 . ?
C48 C49 1.375(6) . ?
C49 H49 0.9500 . ?
C49 C50 1.381(6) . ?
C50 H50 0.9500 . ?
C51 H51 0.9500 . ?
C51 C52 1.373(6) . ?
C51 C56 1.387(5) . ?
C52 H52 0.9500 . ?
C52 C53 1.387(6) . ?
C53 H53 0.9500 . ?
C53 C54 1.372(6) . ?
C54 H54 0.9500 . ?
C54 C55 1.380(6) . ?
C55 H55 0.9500 . ?
C55 C56 1.388(5) . ?
C56 C74 1.512(5) . ?
C57 C58 1.413(5) . ?
C57 C62 1.407(5) . ?
C57 O10 1.333(4) . ?
C58 C59 1.394(5) . ?
C59 H59 0.9500 . ?
C59 C60 1.393(5) . ?
C60 C61 1.381(5) . ?
C61 H61 0.9500 . ?
C61 C62 1.403(5) . ?
C62 C69 1.497(5) . ?
C63 H63 0.9500 . ?
C63 C64 1.385(5) . ?
C63 C68 1.391(5) . ?
C64 C65 1.398(5) . ?
C65 H65 0.9500 . ?
C65 C66 1.392(5) . ?
C66 C67 1.409(5) . ?
C67 C68 1.408(5) . ?
C67 O11 1.334(4) . ?
C68 C70 1.504(5) . ?
C69 H69A 0.9900 . ?
C69 H69B 0.9900 . ?
C69 N2 1.500(4) . ?
C70 H70A 0.9900 . ?
C70 H70B 0.9900 . ?
C70 N2 1.491(5) . ?
C71 H71A 0.9900 . ?
C71 H71B 0.9900 . ?
C71 N1 1.495(4) . ?
C72 H72A 0.9900 . ?
C72 H72B 0.9900 . ?
C72 N1 1.493(4) . ?
C73 H73A 0.9900 . ?
C73 H73B 0.9900 . ?
C73 O6 1.402(4) . ?
C74 H74A 0.9900 . ?
C74 H74B 0.9900 . ?
C74 O8 1.413(4) . ?
C75 H75A 0.9900 . ?
C75 H75B 0.9900 . ?
C75 C76 1.505(5) . ?
C75 N1 1.479(4) . ?
C76 H76A 0.9900 . ?
C76 H76B 0.9900 . ?
C76 O3 1.435(4) . ?
C77 H77A 0.9900 . ?
C77 H77B 0.9900 . ?
C77 C78 1.505(5) . ?
C77 O3 1.440(4) . ?
C78 H78A 0.9900 . ?
C78 H78B 0.9900 . ?
C78 O5 1.415(4) . ?
C79 H79A 0.9900 . ?
C79 H79B 0.9900 . ?
C79 C80 1.494(5) . ?
C79 O7 1.402(4) . ?
C80 H80A 0.9900 . ?
C80 H80B 0.9900 . ?
C80 O9 1.440(4) . ?
C81 H81A 0.9900 . ?
C81 H81B 0.9900 . ?
C81 C82 1.502(5) . ?
C81 O9 1.434(4) . ?
C82 H82A 0.9900 . ?
C82 H82B 0.9900 . ?
C82 N2 1.482(5) . ?
C83 H83A 0.9900 . ?
C83 H83B 0.9900 . ?
C83 C84 1.482(6) . ?
C83 O1 1.447(4) . ?
C84 H84A 0.9900 . ?
C84 H84B 0.9900 . ?
C84 C85 1.514(7) . ?
C85 H85A 0.9900 . ?
C85 H85B 0.9900 . ?
C85 C86 1.499(6) . ?
C86 H86A 0.9900 . ?
C86 H86B 0.9900 . ?
C86 O1 1.438(4) . ?
C87 H87A 0.9900 . ?
C87 H87B 0.9900 . ?
C87 C89 1.504(6) . ?
C87 O12 1.443(5) . ?
C88 H88A 0.9900 . ?
C88 H88B 0.9900 . ?
C88 H88C 0.9900 . ?
C88 H88D 0.9900 . ?
C88 C90 1.573(9) . ?
C88 C1A 1.475(14) . ?
C88 O12 1.442(5) . ?
C89 H89A 0.9900 . ?
C89 H89B 0.9900 . ?
C89 H89C 0.9900 . ?
C89 H89D 0.9900 . ?
C89 C90 1.484(10) . ?
C89 C1A 1.464(16) . ?
N1 Sm1 2.675(3) . ?
N2 Sm2 2.691(3) . ?
O1 Sm1 2.538(2) . ?
O2 Sm1 2.197(2) . ?
O3 Sm1 2.563(2) . ?
O4 Sm1 2.216(2) . ?
O5 Sm1 2.335(2) . ?
O5 Zn1 1.931(2) . ?
O6 Sm1 2.353(2) . ?
O6 Zn1 1.950(2) . ?
O7 Sm2 2.334(2) . ?
O7 Zn1 1.932(2) . ?
O8 Sm2 2.355(2) . ?
O8 Zn1 1.959(2) . ?
O9 Sm2 2.563(2) . ?
O10 Sm2 2.192(2) . ?
O11 Sm2 2.203(2) . ?
O12 Sm2 2.536(3) . ?
Sm1 Zn1 3.3888(4) . ?
Sm2 Zn1 3.3784(4) . ?

loop_
_smtbx_masks_void_nr
_smtbx_masks_void_average_x
_smtbx_masks_void_average_y
_smtbx_masks_void_average_z
_smtbx_masks_void_volume
_smtbx_masks_void_count_electrons
_smtbx_masks_void_content
1 0.499 0.000 0.500 1431.0 319.1 '4 THF'
